data_7233586
loop_
_publ_author_name
'Yujian Zhang'
'Jingwei Sun'
'Guilin Zhuang'
'Mi Ouyang'
'Zhenwei Yu'
'Feng Cao'
'Guoxiang Pan'
'Peisong Tang'
'Cheng Zhang'
'Yuguang Ma'

_publ_section_title
;
 Heating and mechanical force-induced luminescence on&#x0096;off switching
 of arylamine derivatives with highly distorted structures
;
_journal_name_full 'Journal of Materials Chemistry C'
_journal_page_first 195
_journal_page_last 200
_journal_paper_doi 10.1039/C3TC31416B
_journal_volume 2
_journal_year 2014
_chemical_formula_sum 'C25 H19 N O'
_chemical_formula_weight 349.41
_space_group_IT_number 29
_space_group_name_Hall 'P 2c -2ac'
_space_group_name_H-M_alt 'P c a 21'
_symmetry_cell_setting orthorhombic
_symmetry_space_group_name_H-M 'P c a 21'
_atom_sites_solution_hydrogens geom
_atom_sites_solution_primary direct
_atom_sites_solution_secondary difmap
_cell_angle_alpha 90.00
_cell_angle_beta 90.00
_cell_angle_gamma 90.00
_cell_formula_units_Z 4
_cell_length_a 16.740(5)
_cell_length_b 12.432(5)
_cell_length_c 9.236(3)
_cell_measurement_temperature 296(2)
_cell_volume 1922.1(11)
_computing_cell_refinement 'Bruker SMART'
_computing_data_collection 'Bruker SMART'
_computing_data_reduction 'Bruker SMART'
_computing_molecular_graphics 'SHELXL-97 (Sheldrick, 1997)'
_computing_publication_material 'SHELXL-97 (Sheldrick, 1997)'
_computing_structure_refinement 'SHELXL-97 (Sheldrick, 1997)'
_computing_structure_solution 'SHELXS-97 (Sheldrick, 1990)'
_diffrn_ambient_temperature 296(2)
_diffrn_measured_fraction_theta_full 0.999
_diffrn_measured_fraction_theta_max 0.999
_diffrn_measurement_device_type 'Bruker APEX-II CCD'
_diffrn_measurement_method /w
_diffrn_radiation_monochromator graphite
_diffrn_radiation_source 'fine-focus sealed tube'
_diffrn_radiation_type MoK\a
_diffrn_radiation_wavelength 0.71073
_diffrn_reflns_av_R_equivalents 0.0308
_diffrn_reflns_av_sigmaI/netI 0.0345
_diffrn_reflns_limit_h_max 18
_diffrn_reflns_limit_h_min -19
_diffrn_reflns_limit_k_max 14
_diffrn_reflns_limit_k_min -14
_diffrn_reflns_limit_l_max 10
_diffrn_reflns_limit_l_min -10
_diffrn_reflns_number 10430
_diffrn_reflns_theta_full 25.01
_diffrn_reflns_theta_max 25.01
_diffrn_reflns_theta_min 1.64
_exptl_absorpt_coefficient_mu 0.073
_exptl_absorpt_correction_T_max 0.9819
_exptl_absorpt_correction_T_min 0.9784
_exptl_absorpt_correction_type multi-scan
_exptl_absorpt_process_details SADABS
_exptl_crystal_density_diffrn 1.207
_exptl_crystal_density_method 'not measured'
_exptl_crystal_F_000 736
_exptl_crystal_size_max 0.30
_exptl_crystal_size_mid 0.25
_exptl_crystal_size_min 0.25
_refine_diff_density_max 0.099
_refine_diff_density_min -0.107
_refine_diff_density_rms 0.026
_refine_ls_abs_structure_details 'Flack H D (1983), Acta Cryst. A39, 876-881'
_refine_ls_abs_structure_Flack 0(2)
_refine_ls_extinction_coef 0.0064(9)
_refine_ls_extinction_expression Fc^*^=kFc[1+0.001xFc^2^\l^3^/sin(2\q)]^-1/4^
_refine_ls_extinction_method SHELXL
_refine_ls_goodness_of_fit_ref 0.996
_refine_ls_hydrogen_treatment constr
_refine_ls_matrix_type full
_refine_ls_number_parameters 245
_refine_ls_number_reflns 3385
_refine_ls_number_restraints 1
_refine_ls_restrained_S_all 0.996
_refine_ls_R_factor_all 0.0669
_refine_ls_R_factor_gt 0.0384
_refine_ls_shift/su_max 0.002
_refine_ls_shift/su_mean 0.000
_refine_ls_structure_factor_coef Fsqd
_refine_ls_weighting_details 'calc w=1/[\s^2^(Fo^2^)+(0.0438P)^2^+0.0000P] where P=(Fo^2^+2Fc^2^)/3'
_refine_ls_weighting_scheme calc
_refine_ls_wR_factor_gt 0.0799
_refine_ls_wR_factor_ref 0.0910
_reflns_number_gt 2353
_reflns_number_total 3385
_reflns_threshold_expression >2sigma(I)
_cod_data_source_file J-Mater-Chem-C-2014-2-195.cif
_cod_data_source_block 1
_cod_depositor_comments
;
The following automatic conversions were performed:

data item '_symmetry_cell_setting' value 'Orthorhombic' was changed
to 'orthorhombic' in accordance with the built-in table derived from
the CIF Core dictionary named 'cif_core.dic' version 2.4.5 last
updated on 2014-11-21.

Automatic conversion script
Id: cif_fix_values 6909 2019-04-08 15:41:33Z antanas 
;
_cod_original_cell_volume 1922.2(11)
_cod_original_sg_symbol_H-M Pca2(1)
_cod_database_code 7233586

loop_
_symmetry_equiv_pos_as_xyz
'x, y, z'
'-x, -y, z+1/2'
'x+1/2, -y, z'
'-x+1/2, y, z+1/2'

loop_
_atom_site_label
_atom_site_type_symbol
_atom_site_fract_x
_atom_site_fract_y
_atom_site_fract_z
_atom_site_U_iso_or_equiv
_atom_site_adp_type
_atom_site_occupancy
_atom_site_symmetry_multiplicity
_atom_site_calc_flag
_atom_site_refinement_flags
_atom_site_disorder_assembly
_atom_site_disorder_group
N1 N 0.17539(9) -0.04509(12) 0.6834(2) 0.0608(5) Uani 1 1 d . . .
C2 C 0.18564(11) 0.06113(15) 0.6366(2) 0.0503(5) Uani 1 1 d . . .
C3 C 0.13321(11) 0.14281(15) 0.6796(2) 0.0532(5) Uani 1 1 d . . .
H3 H 0.0904 0.1263 0.7397 0.064 Uiso 1 1 calc R . .
C4 C 0.20807(12) 0.27514(14) 0.5466(2) 0.0515(5) Uani 1 1 d . . .
C5 C 0.21744(14) 0.38687(16) 0.4932(3) 0.0616(6) Uani 1 1 d . . .
C6 C 0.24885(12) 0.08845(14) 0.5456(2) 0.0526(5) Uani 1 1 d . . .
H6 H 0.2836 0.0354 0.5127 0.063 Uiso 1 1 calc R . .
C7 C 0.14415(11) 0.24678(16) 0.6344(2) 0.0544(5) Uani 1 1 d . . .
H7 H 0.1080 0.2994 0.6632 0.065 Uiso 1 1 calc R . .
C8 C 0.24062(13) -0.11950(15) 0.6868(2) 0.0568(5) Uani 1 1 d . . .
C9 C 0.25993(11) 0.19368(15) 0.5042(2) 0.0541(5) Uani 1 1 d . . .
H9 H 0.3035 0.2109 0.4461 0.065 Uiso 1 1 calc R . .
O1 O 0.15929(10) 0.44412(14) 0.4747(2) 0.0927(6) Uani 1 1 d . . .
C11 C 0.31093(12) -0.09370(19) 0.7545(3) 0.0678(7) Uani 1 1 d . . .
H11 H 0.3170 -0.0264 0.7971 0.081 Uiso 1 1 calc R . .
C12 C 0.29924(13) 0.42756(17) 0.4602(3) 0.0614(6) Uani 1 1 d . . .
C13 C 0.23226(16) -0.21926(17) 0.6231(3) 0.0799(8) Uani 1 1 d . . .
H13 H 0.1852 -0.2374 0.5754 0.096 Uiso 1 1 calc R . .
C14 C 0.09754(12) -0.08504(15) 0.7162(3) 0.0572(6) Uani 1 1 d . . .
C15 C 0.30918(16) 0.49995(18) 0.3479(3) 0.0742(7) Uani 1 1 d . . .
H15 H 0.2651 0.5215 0.2940 0.089 Uiso 1 1 calc R . .
C16 C 0.36490(15) 0.39919(18) 0.5414(3) 0.0806(8) Uani 1 1 d . . .
H16 H 0.3594 0.3515 0.6183 0.097 Uiso 1 1 calc R . .
C17 C 0.03458(13) -0.06500(18) 0.6235(3) 0.0723(7) Uani 1 1 d . . .
H17 H 0.0424 -0.0246 0.5400 0.087 Uiso 1 1 calc R . .
C18 C 0.08557(14) -0.14490(18) 0.8392(3) 0.0695(7) Uani 1 1 d . . .
H18 H 0.1278 -0.1580 0.9023 0.083 Uiso 1 1 calc R . .
C19 C 0.38327(19) 0.5403(2) 0.3150(4) 0.0955(9) Uani 1 1 d . . .
H19 H 0.3893 0.5875 0.2377 0.115 Uiso 1 1 calc R . .
C20 C 0.2950(2) -0.2923(2) 0.6313(4) 0.1070(12) Uani 1 1 d . . .
H20 H 0.2896 -0.3599 0.5895 0.128 Uiso 1 1 calc R . .
C21 C -0.05156(16) -0.1664(2) 0.7790(4) 0.0910(9) Uani 1 1 d . . .
H21 H -0.1018 -0.1942 0.8004 0.109 Uiso 1 1 calc R . .
C22 C 0.43914(17) 0.4416(2) 0.5086(4) 0.1037(10) Uani 1 1 d . . .
H22 H 0.4833 0.4225 0.5640 0.124 Uiso 1 1 calc R . .
C23 C -0.04026(14) -0.1055(2) 0.6558(4) 0.0871(8) Uani 1 1 d . . .
H23 H -0.0831 -0.0917 0.5944 0.105 Uiso 1 1 calc R . .
C24 C 0.01105(16) -0.1854(2) 0.8687(3) 0.0814(8) Uani 1 1 d . . .
H24 H 0.0033 -0.2266 0.9516 0.098 Uiso 1 1 calc R . .
C25 C 0.37275(16) -0.1673(3) 0.7599(3) 0.0904(9) Uani 1 1 d . . .
H25 H 0.4204 -0.1487 0.8052 0.109 Uiso 1 1 calc R . .
C26 C 0.3647(2) -0.2656(3) 0.7000(4) 0.1091(11) Uani 1 1 d . . .
H26 H 0.4063 -0.3151 0.7054 0.131 Uiso 1 1 calc R . .
C27 C 0.4480(2) 0.5112(2) 0.3956(4) 0.1052(10) Uani 1 1 d . . .
H27 H 0.4982 0.5388 0.3736 0.126 Uiso 1 1 calc R . .

loop_
_atom_site_aniso_label
_atom_site_aniso_U_11
_atom_site_aniso_U_22
_atom_site_aniso_U_33
_atom_site_aniso_U_23
_atom_site_aniso_U_13
_atom_site_aniso_U_12
N1 0.0467(9) 0.0491(9) 0.0865(14) 0.0098(11) -0.0010(10) -0.0040(8)
C2 0.0448(11) 0.0491(12) 0.0571(14) -0.0006(10) -0.0047(10) -0.0049(9)
C3 0.0443(11) 0.0592(12) 0.0561(14) -0.0021(11) 0.0037(10) -0.0011(9)
C4 0.0539(12) 0.0492(12) 0.0514(13) -0.0019(10) -0.0035(11) 0.0006(9)
C5 0.0769(16) 0.0489(12) 0.0590(15) 0.0006(11) -0.0035(13) 0.0035(11)
C6 0.0502(11) 0.0478(11) 0.0597(14) -0.0032(10) 0.0008(11) 0.0000(10)
C7 0.0537(12) 0.0498(11) 0.0597(14) -0.0093(11) -0.0044(11) 0.0063(10)
C8 0.0623(13) 0.0481(11) 0.0601(15) 0.0042(11) 0.0067(12) 0.0019(10)
C9 0.0491(12) 0.0553(11) 0.0579(14) -0.0026(11) 0.0028(10) -0.0048(10)
O1 0.0865(11) 0.0712(10) 0.1205(15) 0.0251(11) 0.0019(12) 0.0182(10)
C11 0.0600(14) 0.0739(14) 0.0694(18) -0.0032(13) 0.0019(13) 0.0170(12)
C12 0.0783(16) 0.0464(12) 0.0596(15) -0.0023(11) -0.0062(13) -0.0089(12)
C13 0.1078(19) 0.0524(14) 0.0793(19) -0.0014(13) 0.0262(15) -0.0083(13)
C14 0.0536(13) 0.0490(12) 0.0689(17) 0.0022(12) 0.0001(11) -0.0076(10)
C15 0.0901(18) 0.0584(14) 0.0741(17) 0.0064(14) -0.0017(14) -0.0069(13)
C16 0.0853(18) 0.0746(16) 0.0818(19) 0.0117(14) -0.0216(16) -0.0199(14)
C17 0.0590(14) 0.0777(16) 0.0800(18) 0.0083(13) -0.0120(13) -0.0125(12)
C18 0.0642(15) 0.0697(14) 0.0745(18) 0.0066(15) 0.0045(13) -0.0040(12)
C19 0.116(2) 0.0735(17) 0.097(2) 0.0094(17) 0.013(2) -0.0210(17)
C20 0.168(3) 0.0488(14) 0.105(3) 0.0062(16) 0.063(3) 0.0139(19)
C21 0.0627(17) 0.0852(18) 0.125(3) -0.0136(19) 0.0203(19) -0.0242(14)
C22 0.087(2) 0.102(2) 0.122(3) 0.007(2) -0.0297(19) -0.0248(18)
C23 0.0583(15) 0.0993(19) 0.104(2) -0.0038(18) -0.0117(15) -0.0170(14)
C24 0.0796(18) 0.0710(16) 0.094(2) 0.0044(14) 0.0297(17) -0.0074(14)
C25 0.0832(18) 0.112(2) 0.0764(19) 0.0069(17) 0.0063(15) 0.0379(17)
C26 0.129(3) 0.096(2) 0.103(3) 0.027(2) 0.042(2) 0.052(2)
C27 0.097(2) 0.092(2) 0.126(3) 0.000(2) 0.008(2) -0.0356(19)

loop_
_atom_type_symbol
_atom_type_description
_atom_type_scat_dispersion_real
_atom_type_scat_dispersion_imag
_atom_type_scat_source
C C 0.0033 0.0016 'International Tables Vol C Tables 4.2.6.8 and 6.1.1.4'
H H 0.0000 0.0000 'International Tables Vol C Tables 4.2.6.8 and 6.1.1.4'
N N 0.0061 0.0033 'International Tables Vol C Tables 4.2.6.8 and 6.1.1.4'
O O 0.0106 0.0060 'International Tables Vol C Tables 4.2.6.8 and 6.1.1.4'

loop_
_geom_angle_atom_site_label_1
_geom_angle_atom_site_label_2
_geom_angle_atom_site_label_3
_geom_angle
_geom_angle_site_symmetry_1
_geom_angle_site_symmetry_3
C2 N1 C14 120.37(15) . .
C2 N1 C8 121.52(16) . .
C14 N1 C8 117.84(15) . .
C6 C2 C3 118.07(17) . .
C6 C2 N1 120.60(17) . .
C3 C2 N1 121.33(17) . .
C7 C3 C2 120.93(18) . .
C7 C4 C9 117.44(17) . .
C7 C4 C5 120.92(18) . .
C9 C4 C5 121.53(19) . .
O1 C5 C4 120.6(2) . .
O1 C5 C12 120.47(19) . .
C4 C5 C12 118.88(19) . .
C9 C6 C2 120.11(18) . .
C3 C7 C4 121.36(18) . .
C11 C8 C13 119.5(2) . .
C11 C8 N1 120.91(18) . .
C13 C8 N1 119.6(2) . .
C6 C9 C4 122.04(19) . .
C8 C11 C25 120.3(2) . .
C16 C12 C15 118.6(2) . .
C16 C12 C5 122.4(2) . .
C15 C12 C5 119.0(2) . .
C8 C13 C20 119.1(3) . .
C18 C14 C17 120.0(2) . .
C18 C14 N1 119.8(2) . .
C17 C14 N1 120.2(2) . .
C19 C15 C12 120.9(3) . .
C12 C16 C22 120.0(3) . .
C14 C17 C23 119.5(3) . .
C24 C18 C14 119.7(2) . .
C27 C19 C15 120.0(3) . .
C26 C20 C13 120.8(3) . .
C24 C21 C23 119.6(2) . .
C27 C22 C16 120.5(3) . .
C21 C23 C17 120.1(3) . .
C21 C24 C18 121.1(3) . .
C26 C25 C11 120.7(3) . .
C25 C26 C20 119.6(3) . .
C22 C27 C19 119.9(3) . .

loop_
_geom_bond_atom_site_label_1
_geom_bond_atom_site_label_2
_geom_bond_distance
_geom_bond_site_symmetry_2
N1 C2 1.400(2) .
N1 C14 1.427(2) .
N1 C8 1.431(2) .
C2 C6 1.394(3) .
C2 C3 1.400(3) .
C3 C7 1.371(3) .
C4 C7 1.388(3) .
C4 C9 1.390(3) .
C4 C5 1.482(3) .
C5 O1 1.218(2) .
C5 C12 1.491(3) .
C6 C9 1.375(3) .
C8 C11 1.371(3) .
C8 C13 1.380(3) .
C11 C25 1.382(3) .
C12 C16 1.376(3) .
C12 C15 1.383(3) .
C13 C20 1.391(4) .
C14 C18 1.373(3) .
C14 C17 1.380(3) .
C15 C19 1.372(3) .
C16 C22 1.384(3) .
C17 C23 1.383(3) .
C18 C24 1.373(3) .
C19 C27 1.364(4) .
C20 C26 1.369(4) .
C21 C24 1.357(4) .
C21 C23 1.379(4) .
C22 C27 1.363(4) .
C25 C26 1.349(4) .
